data_4030173
loop_
_publ_author_name
'Chen, Zhi-Wei'
'Zhu, Yi-Zhou'
'Ou, Jin-Wang'
'Wang, Ya-Ping'
'Zheng, Jian-Yu'

_publ_section_title
;
 Metal-free iodine(III)-promoted synthesis of isoquinolones.
;
_journal_issue 22
_journal_name_full 'The Journal of organic chemistry'
_journal_page_first 10988
_journal_page_last 10998
_journal_paper_doi 10.1021/jo5020307
_journal_volume 79
_journal_year 2014
_chemical_formula_sum 'C20 H15 N O2 S'
_chemical_formula_weight 333.39
_chemical_name_systematic
; 
 ? 
;
_space_group_IT_number 14
_symmetry_cell_setting monoclinic
_symmetry_space_group_name_Hall '-P 2yn'
_symmetry_space_group_name_H-M 'P 1 21/n 1'
_atom_sites_solution_hydrogens geom
_atom_sites_solution_primary direct
_atom_sites_solution_secondary difmap
_audit_creation_method SHELXL-97
_cell_angle_alpha 90.00
_cell_angle_beta 91.37(3)
_cell_angle_gamma 90.00
_cell_formula_units_Z 4
_cell_length_a 11.395(2)
_cell_length_b 8.4405(17)
_cell_length_c 16.714(3)
_cell_measurement_reflns_used 4054
_cell_measurement_temperature 293(2)
_cell_measurement_theta_max 27.8824
_cell_measurement_theta_min 2.1878
_cell_volume 1607.1(5)
_computing_cell_refinement CrystalClear
_computing_data_collection CrystalClear
_computing_data_reduction CrystalClear
_computing_molecular_graphics 'Bruker SHELXTL'
_computing_publication_material 'Bruker SHELXTL'
_computing_structure_refinement 'SHELXL-97 (Sheldrick, 1997)'
_computing_structure_solution 'SHELXS-97 (Sheldrick, 1990)'
_diffrn_ambient_temperature 293(2)
_diffrn_detector_area_resol_mean 7.31
_diffrn_measured_fraction_theta_full 0.996
_diffrn_measured_fraction_theta_max 0.996
_diffrn_measurement_device_type 'Rigaku Saturn 70'
_diffrn_measurement_method '\w scans'
_diffrn_radiation_monochromator multilayer
_diffrn_radiation_source 'rotating anode'
_diffrn_radiation_type MoK\a
_diffrn_radiation_wavelength 0.71073
_diffrn_reflns_av_R_equivalents 0.0432
_diffrn_reflns_av_sigmaI/netI 0.0387
_diffrn_reflns_limit_h_max 14
_diffrn_reflns_limit_h_min -14
_diffrn_reflns_limit_k_max 11
_diffrn_reflns_limit_k_min -9
_diffrn_reflns_limit_l_max 21
_diffrn_reflns_limit_l_min -21
_diffrn_reflns_number 15907
_diffrn_reflns_theta_full 27.86
_diffrn_reflns_theta_max 27.86
_diffrn_reflns_theta_min 2.19
_diffrn_standards_decay_% 0
_diffrn_standards_interval_count 0
_diffrn_standards_interval_time 0
_diffrn_standards_number 0
_exptl_absorpt_coefficient_mu 0.213
_exptl_absorpt_correction_T_max 1.0000
_exptl_absorpt_correction_T_min 0.8238
_exptl_absorpt_correction_type multi-scan
_exptl_absorpt_process_details CrystalClear
_exptl_crystal_colour Colorless
_exptl_crystal_density_diffrn 1.378
_exptl_crystal_density_method 'not measured'
_exptl_crystal_description Prism
_exptl_crystal_F_000 696
_exptl_crystal_size_max 0.2000
_exptl_crystal_size_mid 0.2000
_exptl_crystal_size_min 0.2000
_refine_diff_density_max 0.168
_refine_diff_density_min -0.184
_refine_diff_density_rms 0.041
_refine_ls_extinction_coef 0.059(6)
_refine_ls_extinction_expression Fc^*^=kFc[1+0.001xFc^2^\l^3^/sin(2\q)]^-1/4^
_refine_ls_extinction_method SHELXL
_refine_ls_goodness_of_fit_ref 1.082
_refine_ls_hydrogen_treatment constr
_refine_ls_matrix_type full
_refine_ls_number_parameters 235
_refine_ls_number_reflns 3809
_refine_ls_number_restraints 73
_refine_ls_restrained_S_all 1.081
_refine_ls_R_factor_all 0.0690
_refine_ls_R_factor_gt 0.0511
_refine_ls_shift/su_max 0.002
_refine_ls_shift/su_mean 0.000
_refine_ls_structure_factor_coef Fsqd
_refine_ls_weighting_details 'calc w=1/[\s^2^(Fo^2^)+(0.0779P)^2^+0.0000P] where P=(Fo^2^+2Fc^2^)/3'
_refine_ls_weighting_scheme calc
_refine_ls_wR_factor_gt 0.1316
_refine_ls_wR_factor_ref 0.1426
_reflns_number_gt 2847
_reflns_number_total 3809
_reflns_threshold_expression >2sigma(I)
_cod_data_source_file jo5020307_si_001.cif
_cod_data_source_block shelxl
_cod_depositor_comments
;
The following automatic conversions were performed:

'_symmetry_cell_setting' value 'Monoclinic' changed to 'monoclinic'
according to
/home/saulius/struct/COD-crude-data--automatic-downloads/rss-feeds/ACS/lib/dictionaries/cif_core.dic
dictionary named 'cif_core.dic' version 2.4.2 from 2011-04-26.

Automatic conversion script
Id: cif_fix_values 2935 2014-11-11 08:27:57Z andrius 

 Adding full bibliography for 4030170--4030173.cif.
;
_cod_original_cell_volume 1607.1(6)
_cod_original_sg_symbol_H-M P2(1)/n
_cod_database_code 4030173

loop_
_symmetry_equiv_pos_as_xyz
'x, y, z'
'-x+1/2, y+1/2, -z+1/2'
'-x, -y, -z'
'x-1/2, -y-1/2, z-1/2'

loop_
_atom_site_label
_atom_site_type_symbol
_atom_site_fract_x
_atom_site_fract_y
_atom_site_fract_z
_atom_site_U_iso_or_equiv
_atom_site_adp_type
_atom_site_occupancy
_atom_site_symmetry_multiplicity
_atom_site_calc_flag
_atom_site_refinement_flags
_atom_site_disorder_assembly
_atom_site_disorder_group
O1 O 0.12750(9) -0.30754(11) 0.14805(6) 0.0434(3) Uani 1 1 d . . .
O2 O -0.03428(11) -0.23850(15) 0.25298(8) 0.0639(4) Uani 1 1 d . . .
N1 N 0.09643(10) -0.15093(14) 0.16261(7) 0.0378(3) Uani 1 1 d . . .
C1 C 0.14447(11) -0.03697(17) 0.11292(8) 0.0343(3) Uani 1 1 d . A .
C2 C 0.10982(11) 0.11631(17) 0.11971(8) 0.0346(3) Uani 1 1 d D . .
C3 C 0.02468(11) 0.15861(18) 0.17933(8) 0.0355(3) Uani 1 1 d . A .
C4 C -0.00996(13) 0.31631(19) 0.19292(10) 0.0440(4) Uani 1 1 d . . .
H4 H 0.0213 0.3973 0.1623 0.053 Uiso 1 1 calc R A .
C5 C -0.08923(14) 0.3521(2) 0.25073(10) 0.0515(4) Uani 1 1 d . A .
H5 H -0.1106 0.4571 0.2591 0.062 Uiso 1 1 calc R . .
C6 C -0.13775(15) 0.2337(2) 0.29665(11) 0.0566(5) Uani 1 1 d . . .
H6 H -0.1917 0.2590 0.3355 0.068 Uiso 1 1 calc R A .
C7 C -0.10609(14) 0.0784(2) 0.28478(10) 0.0524(4) Uani 1 1 d . A .
H7 H -0.1390 -0.0011 0.3155 0.063 Uiso 1 1 calc R . .
C8 C -0.02469(12) 0.03945(19) 0.22670(8) 0.0396(4) Uani 1 1 d . . .
C9 C 0.00760(13) -0.1269(2) 0.21692(9) 0.0430(4) Uani 1 1 d . A .
C10 C 0.20379(16) -0.3654(2) 0.21094(11) 0.0609(5) Uani 1 1 d . . .
H10A H 0.2641 -0.2886 0.2223 0.091 Uiso 1 1 calc R . .
H10B H 0.2391 -0.4630 0.1945 0.091 Uiso 1 1 calc R . .
H10C H 0.1593 -0.3832 0.2582 0.091 Uiso 1 1 calc R . .
C11 C 0.23166(12) -0.09167(17) 0.05415(8) 0.0356(3) Uani 1 1 d . . .
C12 C 0.20038(13) -0.09740(19) -0.02670(9) 0.0439(4) Uani 1 1 d . A .
H12 H 0.1242 -0.0717 -0.0433 0.053 Uiso 1 1 calc R . .
C13 C 0.28110(15) -0.1407(2) -0.08223(10) 0.0523(4) Uani 1 1 d . . .
H13 H 0.2591 -0.1455 -0.1361 0.063 Uiso 1 1 calc R A .
C14 C 0.39368(15) -0.1768(2) -0.05876(11) 0.0529(5) Uani 1 1 d . A .
H14 H 0.4482 -0.2053 -0.0967 0.063 Uiso 1 1 calc R . .
C15 C 0.42618(14) -0.1709(2) 0.02074(11) 0.0524(4) Uani 1 1 d . . .
H15 H 0.5029 -0.1954 0.0365 0.063 Uiso 1 1 calc R A .
C16 C 0.34629(12) -0.1291(2) 0.07728(10) 0.0454(4) Uani 1 1 d . A .
H16 H 0.3689 -0.1258 0.1311 0.055 Uiso 1 1 calc R . .
C17 C 0.1591(15) 0.234(4) 0.0640(19) 0.038(2) Uani 0.4747(19) 1 d PDU A 1
C18 C 0.0998(10) 0.3196(15) 0.0093(6) 0.0647(4) Uani 0.4747(19) 1 d PDU A 1
H18 H 0.0192 0.3100 0.0009 0.078 Uiso 0.4747(19) 1 calc PR A 1
C19 C 0.1723(11) 0.432(2) -0.0373(10) 0.0620(18) Uani 0.4747(19) 1 d PDU A 1
H19 H 0.1495 0.4903 -0.0821 0.074 Uiso 0.4747(19) 1 calc PR A 1
C20 C 0.2771(13) 0.429(2) -0.0004(8) 0.0603(17) Uani 0.4747(19) 1 d PDU A 1
H20 H 0.3373 0.4954 -0.0167 0.072 Uiso 0.4747(19) 1 calc PR A 1
S1 S 0.29800(13) 0.3023(3) 0.07708(17) 0.0550(4) Uani 0.4747(19) 1 d PDU A 1
C17' C 0.1624(13) 0.244(4) 0.0714(17) 0.038(2) Uani 0.5253(19) 1 d PDU A 2
C18' C 0.2720(6) 0.3036(13) 0.0788(7) 0.0550(4) Uani 0.5253(19) 1 d PDU A 2
H18' H 0.3257 0.2714 0.1183 0.066 Uiso 0.5253(19) 1 calc PR A 2
C19' C 0.2984(11) 0.4256(18) 0.0176(7) 0.0603(17) Uani 0.5253(19) 1 d PDU A 2
H19' H 0.3689 0.4795 0.0119 0.072 Uiso 0.5253(19) 1 calc PR A 2
C20' C 0.2012(9) 0.4422(19) -0.0273(9) 0.0620(18) Uani 0.5253(19) 1 d PDU A 2
H20' H 0.1965 0.5174 -0.0679 0.074 Uiso 0.5253(19) 1 calc PR A 2
S1' S 0.0866(2) 0.3218(3) -0.00814(11) 0.0647(4) Uani 0.5253(19) 1 d PDU A 2

loop_
_atom_site_aniso_label
_atom_site_aniso_U_11
_atom_site_aniso_U_22
_atom_site_aniso_U_33
_atom_site_aniso_U_23
_atom_site_aniso_U_13
_atom_site_aniso_U_12
O1 0.0543(6) 0.0342(6) 0.0416(6) -0.0002(4) -0.0001(5) 0.0009(4)
O2 0.0787(9) 0.0506(7) 0.0637(8) 0.0152(6) 0.0296(7) -0.0043(6)
N1 0.0454(7) 0.0339(7) 0.0345(7) 0.0030(5) 0.0059(5) 0.0007(5)
C1 0.0331(7) 0.0380(8) 0.0317(7) 0.0024(6) 0.0014(5) -0.0020(6)
C2 0.0331(7) 0.0381(8) 0.0327(7) 0.0033(6) 0.0022(5) -0.0015(6)
C3 0.0325(7) 0.0414(8) 0.0325(7) 0.0001(6) -0.0001(5) -0.0008(6)
C4 0.0430(8) 0.0441(9) 0.0449(9) 0.0002(7) 0.0023(7) 0.0026(6)
C5 0.0513(9) 0.0528(10) 0.0506(10) -0.0074(8) 0.0057(8) 0.0098(8)
C6 0.0552(10) 0.0667(12) 0.0488(10) -0.0058(9) 0.0159(8) 0.0082(8)
C7 0.0531(9) 0.0623(12) 0.0425(9) 0.0046(8) 0.0142(7) 0.0007(8)
C8 0.0389(8) 0.0465(9) 0.0335(7) 0.0022(6) 0.0038(6) -0.0006(6)
C9 0.0460(8) 0.0468(9) 0.0364(8) 0.0045(7) 0.0067(6) -0.0025(7)
C10 0.0703(12) 0.0512(10) 0.0607(11) 0.0102(9) -0.0110(9) 0.0097(9)
C11 0.0372(7) 0.0350(8) 0.0347(7) -0.0006(6) 0.0046(6) -0.0014(6)
C12 0.0430(8) 0.0549(10) 0.0339(8) -0.0007(7) 0.0002(6) -0.0028(7)
C13 0.0618(11) 0.0602(11) 0.0352(8) -0.0017(8) 0.0066(7) -0.0096(8)
C14 0.0537(10) 0.0559(11) 0.0499(10) -0.0083(8) 0.0181(8) -0.0046(8)
C15 0.0389(8) 0.0594(11) 0.0592(11) -0.0069(9) 0.0059(7) 0.0032(7)
C16 0.0423(8) 0.0534(10) 0.0405(8) -0.0032(7) -0.0012(6) 0.0033(7)
C17 0.0435(10) 0.036(3) 0.035(4) 0.000(4) 0.0088(9) 0.0013(7)
C18 0.0652(8) 0.0704(6) 0.0584(10) 0.0300(7) 0.0014(6) 0.0069(5)
C19 0.070(5) 0.056(2) 0.060(3) 0.022(2) 0.008(3) 0.009(3)
C20 0.060(4) 0.0555(13) 0.066(5) 0.000(3) 0.024(3) -0.013(2)
S1 0.0418(9) 0.0611(6) 0.0629(6) 0.0091(4) 0.0152(8) -0.0083(7)
C17' 0.0435(10) 0.036(3) 0.035(4) 0.000(4) 0.0088(9) 0.0013(7)
C18' 0.0418(9) 0.0611(6) 0.0629(6) 0.0091(4) 0.0152(8) -0.0083(7)
C19' 0.060(4) 0.0555(13) 0.066(5) 0.000(3) 0.024(3) -0.013(2)
C20' 0.070(5) 0.056(2) 0.060(3) 0.022(2) 0.008(3) 0.009(3)
S1' 0.0652(8) 0.0704(6) 0.0584(10) 0.0300(7) 0.0014(6) 0.0069(5)

loop_
_atom_type_symbol
_atom_type_description
_atom_type_scat_dispersion_real
_atom_type_scat_dispersion_imag
_atom_type_scat_source
C C 0.0033 0.0016 'International Tables Vol C Tables 4.2.6.8 and 6.1.1.4'
H H 0.0000 0.0000 'International Tables Vol C Tables 4.2.6.8 and 6.1.1.4'
N N 0.0061 0.0033 'International Tables Vol C Tables 4.2.6.8 and 6.1.1.4'
O O 0.0106 0.0060 'International Tables Vol C Tables 4.2.6.8 and 6.1.1.4'
S S 0.1246 0.1234 'International Tables Vol C Tables 4.2.6.8 and 6.1.1.4'

loop_
_geom_angle_atom_site_label_1
_geom_angle_atom_site_label_2
_geom_angle_atom_site_label_3
_geom_angle
N1 O1 C10 110.34(11)
C9 N1 O1 116.43(11)
C9 N1 C1 126.27(13)
O1 N1 C1 116.54(11)
C2 C1 N1 119.29(13)
C2 C1 C11 123.44(13)
N1 C1 C11 117.27(12)
C1 C2 C3 119.47(13)
C1 C2 C17 118.0(18)
C3 C2 C17 122.5(18)
C1 C2 C17' 121.7(16)
C3 C2 C17' 118.7(16)
C17 C2 C17' 6(3)
C8 C3 C4 117.89(14)
C8 C3 C2 119.58(13)
C4 C3 C2 122.52(14)
C5 C4 C3 120.91(15)
C5 C4 H4 119.5
C3 C4 H4 119.5
C4 C5 C6 120.64(17)
C4 C5 H5 119.7
C6 C5 H5 119.7
C7 C6 C5 119.94(16)
C7 C6 H6 120.0
C5 C6 H6 120.0
C6 C7 C8 120.34(16)
C6 C7 H7 119.8
C8 C7 H7 119.8
C7 C8 C3 120.28(15)
C7 C8 C9 118.46(14)
C3 C8 C9 121.26(13)
O2 C9 N1 120.57(15)
O2 C9 C8 125.67(15)
N1 C9 C8 113.73(13)
O1 C10 H10A 109.5
O1 C10 H10B 109.5
H10A C10 H10B 109.5
O1 C10 H10C 109.5
H10A C10 H10C 109.5
H10B C10 H10C 109.5
C16 C11 C12 118.68(14)
C16 C11 C1 121.67(13)
C12 C11 C1 119.54(12)
C13 C12 C11 120.43(14)
C13 C12 H12 119.8
C11 C12 H12 119.8
C14 C13 C12 120.34(16)
C14 C13 H13 119.8
C12 C13 H13 119.8
C13 C14 C15 119.98(16)
C13 C14 H14 120.0
C15 C14 H14 120.0
C14 C15 C16 120.51(15)
C14 C15 H15 119.7
C16 C15 H15 119.7
C15 C16 C11 120.06(14)
C15 C16 H16 120.0
C11 C16 H16 120.0
C18 C17 C2 126.9(9)
C18 C17 S1 110.9(7)
C2 C17 S1 121.0(6)
C17 C18 C19 115.2(10)
C17 C18 H18 122.4
C19 C18 H18 122.4
C20 C19 C18 104.5(12)
C20 C19 H19 127.7
C18 C19 H19 127.7
C19 C20 S1 118.2(11)
C19 C20 H20 120.9
S1 C20 H20 120.9
C20 S1 C17 90.2(5)
C18' C17' C2 127.2(7)
C18' C17' S1' 112.5(6)
C2 C17' S1' 120.1(6)
C17' C18' C19' 113.3(9)
C17' C18' H18' 123.4
C19' C18' H18' 123.4
C20' C19' C18' 106.4(11)
C20' C19' H19' 126.8
C18' C19' H19' 126.8
C19' C20' S1' 117.8(10)
C19' C20' H20' 121.1
S1' C20' H20' 121.1
C20' S1' C17' 89.9(5)

loop_
_geom_bond_atom_site_label_1
_geom_bond_atom_site_label_2
_geom_bond_distance
O1 N1 1.3914(15)
O1 C10 1.4336(19)
O2 C9 1.2215(19)
N1 C9 1.3904(19)
N1 C1 1.3916(18)
C1 C2 1.358(2)
C1 C11 1.4872(19)
C2 C3 1.4519(19)
C2 C17 1.479(6)
C2 C17' 1.484(5)
C3 C8 1.406(2)
C3 C4 1.408(2)
C4 C5 1.372(2)
C4 H4 0.9300
C5 C6 1.384(3)
C5 H5 0.9300
C6 C7 1.375(3)
C6 H6 0.9300
C7 C8 1.398(2)
C7 H7 0.9300
C8 C9 1.462(2)
C10 H10A 0.9600
C10 H10B 0.9600
C10 H10C 0.9600
C11 C16 1.3897(19)
C11 C12 1.390(2)
C12 C13 1.372(2)
C12 H12 0.9300
C13 C14 1.367(2)
C13 H13 0.9300
C14 C15 1.372(2)
C14 H14 0.9300
C15 C16 1.374(2)
C15 H15 0.9300
C16 H16 0.9300
C17 C18 1.338(9)
C17 S1 1.695(8)
C18 C19 1.488(9)
C18 H18 0.9300
C19 C20 1.331(8)
C19 H19 0.9300
C20 S1 1.693(8)
C20 H20 0.9300
C17' C18' 1.349(8)
C17' S1' 1.699(8)
C18' C19' 1.487(8)
C18' H18' 0.9300
C19' C20' 1.330(7)
C19' H19' 0.9300
C20' S1' 1.692(7)
C20' H20' 0.9300

loop_
_geom_torsion_atom_site_label_1
_geom_torsion_atom_site_label_2
_geom_torsion_atom_site_label_3
_geom_torsion_atom_site_label_4
_geom_torsion
C10 O1 N1 C9 -80.01(15)
C10 O1 N1 C1 109.32(14)
C9 N1 C1 C2 4.9(2)
O1 N1 C1 C2 174.49(11)
C9 N1 C1 C11 -174.73(12)
O1 N1 C1 C11 -5.11(17)
N1 C1 C2 C3 0.8(2)
C11 C1 C2 C3 -179.59(12)
N1 C1 C2 C17 -177.7(8)
C11 C1 C2 C17 1.8(8)
N1 C1 C2 C17' 176.8(8)
C11 C1 C2 C17' -3.6(8)
C1 C2 C3 C8 -2.87(19)
C17 C2 C3 C8 175.6(8)
C17' C2 C3 C8 -178.9(6)
C1 C2 C3 C4 176.14(13)
C17 C2 C3 C4 -5.3(9)
C17' C2 C3 C4 0.1(7)
C8 C3 C4 C5 0.1(2)
C2 C3 C4 C5 -178.90(13)
C3 C4 C5 C6 -0.5(2)
C4 C5 C6 C7 0.3(3)
C5 C6 C7 C8 0.2(3)
C6 C7 C8 C3 -0.6(2)
C6 C7 C8 C9 179.15(15)
C4 C3 C8 C7 0.4(2)
C2 C3 C8 C7 179.51(13)
C4 C3 C8 C9 -179.34(13)
C2 C3 C8 C9 -0.3(2)
O1 N1 C9 O2 4.5(2)
C1 N1 C9 O2 174.15(15)
O1 N1 C9 C8 -177.26(12)
C1 N1 C9 C8 -7.6(2)
C7 C8 C9 O2 3.4(2)
C3 C8 C9 O2 -176.79(15)
C7 C8 C9 N1 -174.70(12)
C3 C8 C9 N1 5.1(2)
C2 C1 C11 C16 104.43(17)
N1 C1 C11 C16 -75.99(18)
C2 C1 C11 C12 -71.90(18)
N1 C1 C11 C12 107.68(16)
C16 C11 C12 C13 0.6(2)
C1 C11 C12 C13 177.07(15)
C11 C12 C13 C14 -0.8(3)
C12 C13 C14 C15 0.5(3)
C13 C14 C15 C16 0.1(3)
C14 C15 C16 C11 -0.3(3)
C12 C11 C16 C15 -0.1(2)
C1 C11 C16 C15 -176.44(15)
C1 C2 C17 C18 117(4)
C3 C2 C17 C18 -62(4)
C17' C2 C17 C18 -113(23)
C1 C2 C17 S1 -76(3)
C3 C2 C17 S1 105(3)
C17' C2 C17 S1 53(16)
C2 C17 C18 C19 179(3)
S1 C17 C18 C19 11(4)
C17 C18 C19 C20 -9(3)
C18 C19 C20 S1 4(2)
C19 C20 S1 C17 1(2)
C18 C17 S1 C20 -7(3)
C2 C17 S1 C20 -176(3)
C1 C2 C17' C18' -70(4)
C3 C2 C17' C18' 106(3)
C17 C2 C17' C18' -124(23)
C1 C2 C17' S1' 104(2)
C3 C2 C17' S1' -80(3)
C17 C2 C17' S1' 51(17)
C2 C17' C18' C19' 177(3)
S1' C17' C18' C19' 2(3)
C17' C18' C19' C20' 1(3)
C18' C19' C20' S1' -4(2)
C19' C20' S1' C17' 4(2)
C18' C17' S1' C20' -3(3)
C2 C17' S1' C20' -179(3)
